data_4000100
_journal_name_full 'Chemistry of Materials'
_journal_year 2001
_chemical_formula_moiety '[Ni(2-MePy)2(DBM)2]*(chlorobenzene)'
_chemical_formula_sum 'C48 H41 Cl N2 Ni O4'
_chemical_formula_weight 803.99
_chemical_name_common Bis(dibenzoylmethanato)bis(2-methylpyridine)ni
_chemical_name_systematic
;
 Bis(1,3-diphenyl-1,3-propanediono)bis(2-methylpyridine)nickel(II), clathrate wi
;
_space_group_IT_number 2
_symmetry_cell_setting triclinic
_symmetry_space_group_name_Hall '-P 1'
_symmetry_space_group_name_H-M 'P -1'
_atom_sites_solution_hydrogens geom
_atom_sites_solution_primary direct
_atom_sites_solution_secondary difmap
_cell_angle_alpha 79.510(10)
_cell_angle_beta 77.000(10)
_cell_angle_gamma 82.230(10)
_cell_formula_units_Z 1
_cell_length_a 8.2340(10)
_cell_length_b 9.595(2)
_cell_length_c 13.214(2)
_cell_measurement_reflns_used 'all data'
_cell_measurement_temperature 173(2)
_cell_volume 995.4(3)
_diffrn_ambient_temperature 173(2)
_diffrn_radiation_monochromator graphite
_diffrn_radiation_source 'fine-focus sealed tube'
_diffrn_radiation_type MoK\a
_diffrn_radiation_wavelength 0.71073
_diffrn_reflns_av_R_equivalents 0.0261
_diffrn_reflns_av_sigmaI/netI 0.0322
_diffrn_reflns_limit_h_max 11
_diffrn_reflns_limit_h_min -11
_diffrn_reflns_limit_k_max 12
_diffrn_reflns_limit_k_min -12
_diffrn_reflns_limit_l_max 17
_diffrn_reflns_limit_l_min -17
_diffrn_reflns_number 11864
_diffrn_reflns_theta_max 28.75
_diffrn_reflns_theta_min 1.60
_exptl_absorpt_coefficient_mu 0.602
_exptl_absorpt_correction_type SADABS
_exptl_crystal_colour green
_exptl_crystal_density_diffrn 1.341
_exptl_crystal_density_meas ?
_exptl_crystal_density_method 'not measured'
_exptl_crystal_description plate
_exptl_crystal_F_000 420
_exptl_crystal_size_max 0.4
_exptl_crystal_size_mid 0.2
_exptl_crystal_size_min 0.2
_refine_ls_extinction_coef ?
_refine_ls_extinction_method none
_refine_ls_goodness_of_fit_ref 1.059
_refine_ls_hydrogen_treatment mixed
_refine_ls_matrix_type full
_refine_ls_number_parameters 280
_refine_ls_number_reflns 5103
_refine_ls_number_restraints 151
_refine_ls_restrained_S_all 1.075
_refine_ls_R_factor_all 0.0469
_refine_ls_R_factor_gt 0.0379
_refine_ls_shift/su_max 0.001
_refine_ls_shift/su_mean 0.000
_refine_ls_structure_factor_coef Fsqd
_refine_ls_weighting_details 'w=1/[\s^2^(Fo^2^)+(0.0643P)^2^+0.0855P] where P=(Fo^2^+2Fc^2^)/3'
_refine_ls_weighting_scheme calc
_refine_ls_wR_factor_gt 0.1021
_refine_ls_wR_factor_ref 0.1055
_reflns_number_gt 4327
_reflns_number_total 5103
_reflns_threshold_expression >2sigma(I)
_cod_depositor_comments
;
The following automatic conversions were performed:

'_refine_ls_weighting_scheme' value 'calc
w=1/[\s^2^(Fo^2^)+(0.0643P)^2^+0.0855P] where P=(Fo^2^+2Fc^2^)/3' was
changed to 'calc'. New tag '_refine_ls_weighting_details' was
created. The value of the new tag was set to
'w=1/[\s^2^(Fo^2^)+(0.0643P)^2^+0.0855P] where P=(Fo^2^+2Fc^2^)/3'.

Automatic conversion script
Id: cif_fix_values 3143 2015-03-26 13:38:13Z robertas 
;
_cod_original_sg_symbol_H-M P-1
_cod_database_code 4000100

loop_
_symmetry_equiv_pos_as_xyz
'x, y, z'
'-x, -y, -z'

loop_
_atom_site_label
_atom_site_type_symbol
_atom_site_fract_x
_atom_site_fract_y
_atom_site_fract_z
_atom_site_U_iso_or_equiv
_atom_site_adp_type
_atom_site_occupancy
_atom_site_calc_flag
_atom_site_refinement_flags
_atom_site_disorder_assembly
_atom_site_disorder_group
Ni Ni 0.5000 0.5000 0.0000 0.02718(10) Uani 1 d S . .
O1 O 0.30005(13) 0.59588(12) 0.08965(8) 0.0315(2) Uani 1 d . . .
C1 C 0.28917(18) 0.61989(15) 0.18226(11) 0.0280(3) Uani 1 d . . .
C11 C 0.13010(18) 0.70399(16) 0.22711(11) 0.0305(3) Uani 1 d . . .
C12 C -0.00934(19) 0.70875(17) 0.18350(13) 0.0343(3) Uani 1 d . . .
H12 H -0.0042 0.6548 0.1291 0.041 Uiso 1 calc R . .
C13 C -0.1567(2) 0.79170(19) 0.21854(15) 0.0423(4) Uani 1 d . . .
H13 H -0.2513 0.7941 0.1880 0.051 Uiso 1 calc R . .
C14 C -0.1654(2) 0.8703(2) 0.29754(15) 0.0480(5) Uani 1 d . . .
H14 H -0.2655 0.9277 0.3209 0.058 Uiso 1 calc R . .
C15 C -0.0280(3) 0.8653(2) 0.34265(15) 0.0499(5) Uani 1 d . . .
H15 H -0.0343 0.9186 0.3976 0.060 Uiso 1 calc R . .
C16 C 0.1187(2) 0.7827(2) 0.30799(14) 0.0418(4) Uani 1 d . . .
H16 H 0.2124 0.7797 0.3395 0.050 Uiso 1 calc R . .
C2 C 0.4108(2) 0.57583(18) 0.24359(12) 0.0349(3) Uani 1 d . . .
H2 H 0.3852 0.5979 0.3130 0.042 Uiso 1 calc R . .
O3 O 0.61982(13) 0.46337(12) 0.12119(8) 0.0316(2) Uani 1 d . . .
C3 C 0.56727(18) 0.50185(16) 0.21070(11) 0.0280(3) Uani 1 d . . .
C31 C 0.68582(18) 0.46151(17) 0.28537(11) 0.0306(3) Uani 1 d . . .
C32 C 0.6663(2) 0.51774(19) 0.37818(13) 0.0375(4) Uani 1 d . . .
H32 H 0.5721 0.5833 0.3980 0.045 Uiso 1 calc R . .
C33 C 0.7832(2) 0.4787(2) 0.44161(14) 0.0462(4) Uani 1 d . . .
H33 H 0.7683 0.5173 0.5047 0.055 Uiso 1 calc R . .
C34 C 0.9214(2) 0.3837(2) 0.41370(15) 0.0493(5) Uani 1 d . . .
H34 H 1.0012 0.3572 0.4574 0.059 Uiso 1 calc R . .
C35 C 0.9425(2) 0.3279(2) 0.32208(16) 0.0496(5) Uani 1 d . . .
H35 H 1.0372 0.2627 0.3026 0.060 Uiso 1 calc R . .
C36 C 0.8259(2) 0.3667(2) 0.25827(14) 0.0401(4) Uani 1 d . . .
H36 H 0.8419 0.3280 0.1951 0.048 Uiso 1 calc R . .
N7 N 0.61890(16) 0.69916(14) -0.05209(10) 0.0331(3) Uani 1 d . . .
C71 C 0.7799(2) 0.68451(19) -0.04164(14) 0.0384(4) Uani 1 d . . .
H71 H 0.8278 0.5922 -0.0173 0.046 Uiso 1 calc R . .
C72 C 0.8787(2) 0.7952(2) -0.06415(15) 0.0455(4) Uani 1 d . . .
H72 H 0.9909 0.7796 -0.0544 0.055 Uiso 1 calc R . .
C73 C 0.8120(3) 0.9293(2) -0.10117(16) 0.0518(5) Uani 1 d . . .
H73 H 0.8772 1.0079 -0.1175 0.062 Uiso 1 calc R . .
C74 C 0.6487(3) 0.9468(2) -0.11399(16) 0.0494(4) Uani 1 d . . .
H74 H 0.6006 1.0383 -0.1400 0.059 Uiso 1 calc R . .
C75 C 0.5535(2) 0.83058(18) -0.08890(13) 0.0379(3) Uani 1 d . . .
C76 C 0.3766(2) 0.8497(2) -0.10340(16) 0.0464(4) Uani 1 d . . .
H76A H 0.3727 0.8203 -0.1700 0.070 Uiso 1 calc R . .
H76B H 0.3333 0.9502 -0.1046 0.070 Uiso 1 calc R . .
H76C H 0.3078 0.7913 -0.0451 0.070 Uiso 1 calc R . .
Cl1A Cl 0.3738(2) 1.2271(2) 0.37466(15) 0.0628(5) Uani 0.3078(13) d PDU A -1
C1A C 0.4554(6) 1.0849(4) 0.4549(4) 0.0388(4) Uiso 0.3078(13) d PD A -1
C2A C 0.5858(7) 1.1025(5) 0.4992(5) 0.0427(5) Uiso 0.3078(13) d PD A -1
H2A H 0.6313 1.1916 0.4847 0.051 Uiso 0.3078(13) calc PR A -1
C3A C 0.6500(7) 0.9909(5) 0.5645(5) 0.0505(6) Uiso 0.3078(13) d PD A -1
H3A H 0.7426 1.0017 0.5933 0.061 Uiso 0.3078(13) calc PR A -1
C4A C 0.5804(12) 0.8638(7) 0.5881(9) 0.0583(6) Uiso 0.3078(13) d PD A -1
H4A H 0.6184 0.7893 0.6379 0.070 Uiso 0.3078(13) calc PR A -1
C5A C 0.4557(8) 0.8441(5) 0.5397(6) 0.0505(6) Uiso 0.3078(13) d PD A -1
H5A H 0.4139 0.7537 0.5517 0.061 Uiso 0.3078(13) calc PR A -1
C6A C 0.3914(7) 0.9554(4) 0.4740(5) 0.0427(5) Uiso 0.3078(13) d PD A -1
H6A H 0.3032 0.9428 0.4420 0.051 Uiso 0.3078(13) calc PR A -1
Cl1B Cl 0.2851(5) 1.0455(5) 0.3895(3) 0.0823(12) Uani 0.1922(13) d PDU A -2
C1B C 0.4288(9) 1.0114(6) 0.4695(6) 0.0388(4) Uiso 0.1922(13) d PD A -2
C2B C 0.5341(13) 1.1108(8) 0.4685(10) 0.0427(5) Uiso 0.1922(13) d PD A -2
H2B H 0.5234 1.2023 0.4271 0.051 Uiso 0.1922(13) calc PR A -2
C3B C 0.6553(10) 1.0774(8) 0.5280(8) 0.0505(6) Uiso 0.1922(13) d PD A -2
H3B H 0.7345 1.1428 0.5237 0.061 Uiso 0.1922(13) calc PR A -2
C4B C 0.6614(15) 0.9490(10) 0.5937(10) 0.0583(6) Uiso 0.1922(13) d PD A -2
H4B H 0.7348 0.9306 0.6417 0.070 Uiso 0.1922(13) calc PR A -2
C5B C 0.5616(17) 0.8469(9) 0.5901(12) 0.0505(6) Uiso 0.1922(13) d PD A -2
H5B H 0.5780 0.7533 0.6272 0.061 Uiso 0.1922(13) calc PR A -2
C6B C 0.4379(15) 0.8808(9) 0.5326(10) 0.0427(5) Uiso 0.1922(13) d PD A -2
H6B H 0.3596 0.8149 0.5364 0.051 Uiso 0.1922(13) calc PR A -2

loop_
_atom_site_aniso_label
_atom_site_aniso_U_11
_atom_site_aniso_U_22
_atom_site_aniso_U_33
_atom_site_aniso_U_23
_atom_site_aniso_U_13
_atom_site_aniso_U_12
Ni 0.02494(14) 0.03238(16) 0.02396(14) -0.00794(10) -0.00759(10) 0.00723(10)
O1 0.0288(5) 0.0368(6) 0.0280(5) -0.0089(4) -0.0073(4) 0.0075(4)
C1 0.0289(7) 0.0262(7) 0.0257(7) -0.0046(5) -0.0021(5) 0.0032(5)
C11 0.0306(7) 0.0279(7) 0.0269(7) -0.0020(6) -0.0002(6) 0.0054(5)
C12 0.0314(7) 0.0293(8) 0.0380(8) -0.0041(6) -0.0031(6) 0.0036(6)
C13 0.0294(8) 0.0394(9) 0.0510(10) -0.0030(8) -0.0025(7) 0.0066(7)
C14 0.0409(9) 0.0420(10) 0.0465(10) -0.0044(8) 0.0079(8) 0.0152(7)
C15 0.0560(11) 0.0482(11) 0.0386(9) -0.0170(8) 0.0004(8) 0.0160(9)
C16 0.0429(9) 0.0449(10) 0.0347(8) -0.0123(7) -0.0058(7) 0.0105(7)
C2 0.0343(8) 0.0439(9) 0.0250(7) -0.0103(6) -0.0062(6) 0.0081(6)
O3 0.0300(5) 0.0387(6) 0.0264(5) -0.0097(4) -0.0091(4) 0.0076(4)
C3 0.0289(7) 0.0293(7) 0.0256(7) -0.0037(5) -0.0072(5) 0.0002(5)
C31 0.0300(7) 0.0359(8) 0.0263(7) -0.0028(6) -0.0085(6) -0.0034(6)
C32 0.0379(8) 0.0468(10) 0.0297(8) -0.0068(7) -0.0081(6) -0.0077(7)
C33 0.0486(10) 0.0662(12) 0.0298(8) -0.0075(8) -0.0126(7) -0.0186(9)
C34 0.0429(10) 0.0673(13) 0.0428(10) 0.0025(9) -0.0239(8) -0.0129(9)
C35 0.0385(9) 0.0623(12) 0.0513(11) -0.0064(9) -0.0235(8) 0.0045(8)
C36 0.0346(8) 0.0500(10) 0.0384(9) -0.0098(7) -0.0164(7) 0.0047(7)
N7 0.0337(6) 0.0336(7) 0.0310(6) -0.0068(5) -0.0074(5) 0.0032(5)
C71 0.0328(8) 0.0422(9) 0.0394(9) -0.0092(7) -0.0064(6) 0.0013(7)
C72 0.0366(8) 0.0573(12) 0.0417(9) -0.0105(8) -0.0022(7) -0.0079(8)
C73 0.0558(11) 0.0498(11) 0.0481(11) -0.0047(9) -0.0027(9) -0.0162(9)
C74 0.0557(11) 0.0381(10) 0.0506(11) 0.0010(8) -0.0094(9) -0.0050(8)
C75 0.0423(9) 0.0352(8) 0.0342(8) -0.0055(7) -0.0078(7) 0.0029(7)
C76 0.0479(10) 0.0377(9) 0.0539(11) -0.0046(8) -0.0202(8) 0.0075(7)
Cl1A 0.0554(10) 0.0619(11) 0.0629(11) -0.0004(8) -0.0106(8) 0.0076(8)
Cl1B 0.078(2) 0.112(3) 0.0653(19) -0.0249(18) -0.0358(17) 0.0088(19)
